data_4063538
loop_
_publ_author_name
'Kristian, Kathleen E.'
'Iimura, Masanori'
'Cummings, Sarah A.'
'Norton, Jack R.'
'Janak, Kevin E.'
'Pang, Keliang'

_publ_section_title
;
 Mechanism of the Reaction of Alkynes with a "Constrained Geometry"
 Zirconaaziridine. PMe3Dissociates More Rapidly from the Constrained
 Geometry Complex than from its Cp2Analogue
;
_journal_issue 2
_journal_name_full Organometallics
_journal_page_first 493
_journal_page_last 498
_journal_paper_doi 10.1021/om801009p
_journal_volume 28
_journal_year 2009
_chemical_formula_sum 'C31 H32 N P Zr'
_chemical_formula_weight 540.77
_chemical_name_systematic
;

 ?

;
_space_group_IT_number 14
_symmetry_cell_setting monoclinic
_symmetry_space_group_name_Hall '-P 2yn'
_symmetry_space_group_name_H-M 'P 1 21/n 1'
_atom_sites_solution_hydrogens geom
_atom_sites_solution_primary direct
_atom_sites_solution_secondary difmap
_audit_creation_method SHELXL-97
_cell_angle_alpha 90.00
_cell_angle_beta 106.1620(10)
_cell_angle_gamma 90.00
_cell_formula_units_Z 4
_cell_length_a 9.1153(4)
_cell_length_b 18.2056(7)
_cell_length_c 15.9726(6)
_cell_measurement_reflns_used 9953
_cell_measurement_temperature 125(2)
_cell_measurement_theta_max 32.32
_cell_measurement_theta_min 2.59
_cell_volume 2545.89(18)
_computing_cell_refinement 'Bruker SMART'
_computing_data_collection 'Bruker SMART'
_computing_data_reduction 'Bruker SAINT'
_computing_molecular_graphics 'Bruker SHELXTL'
_computing_publication_material 'Bruker SHELXTL'
_computing_structure_refinement 'SHELXL-97 (Sheldrick, 1997)'
_computing_structure_solution 'SHELXS-97 (Sheldrick, 1990)'
_diffrn_ambient_temperature 125(2)
_diffrn_measured_fraction_theta_full 0.956
_diffrn_measured_fraction_theta_max 0.956
_diffrn_measurement_device_type 'CCD area detector'
_diffrn_measurement_method 'phi and omega scans'
_diffrn_radiation_monochromator graphite
_diffrn_radiation_source 'fine-focus sealed tube'
_diffrn_radiation_type MoK\a
_diffrn_radiation_wavelength 0.71073
_diffrn_reflns_av_R_equivalents 0.0237
_diffrn_reflns_av_sigmaI/netI 0.0187
_diffrn_reflns_limit_h_max 13
_diffrn_reflns_limit_h_min -13
_diffrn_reflns_limit_k_max 27
_diffrn_reflns_limit_k_min -27
_diffrn_reflns_limit_l_max 24
_diffrn_reflns_limit_l_min -23
_diffrn_reflns_number 43171
_diffrn_reflns_theta_full 32.55
_diffrn_reflns_theta_max 32.55
_diffrn_reflns_theta_min 1.74
_exptl_absorpt_coefficient_mu 0.515
_exptl_absorpt_correction_T_max 0.9041
_exptl_absorpt_correction_T_min 0.8821
_exptl_absorpt_correction_type empirical
_exptl_absorpt_process_details SADABS
_exptl_crystal_colour Yellow
_exptl_crystal_density_diffrn 1.411
_exptl_crystal_density_method 'not measured'
_exptl_crystal_description Block
_exptl_crystal_F_000 1120
_exptl_crystal_size_max 0.25
_exptl_crystal_size_mid 0.22
_exptl_crystal_size_min 0.20
_refine_diff_density_max 0.957
_refine_diff_density_min -0.211
_refine_diff_density_rms 0.068
_refine_ls_extinction_method none
_refine_ls_goodness_of_fit_ref 1.059
_refine_ls_hydrogen_treatment constr
_refine_ls_matrix_type full
_refine_ls_number_parameters 309
_refine_ls_number_reflns 8837
_refine_ls_number_restraints 0
_refine_ls_restrained_S_all 1.059
_refine_ls_R_factor_all 0.0344
_refine_ls_R_factor_gt 0.0267
_refine_ls_shift/su_max 0.001
_refine_ls_shift/su_mean 0.000
_refine_ls_structure_factor_coef Fsqd
_refine_ls_weighting_details 'calc w=1/[\s^2^(Fo^2^)+(0.0362P)^2^+0.9291P] where P=(Fo^2^+2Fc^2^)/3'
_refine_ls_weighting_scheme calc
_refine_ls_wR_factor_gt 0.0671
_refine_ls_wR_factor_ref 0.0716
_reflns_number_gt 7576
_reflns_number_total 8837
_reflns_threshold_expression >2sigma(I)
_cod_data_source_file om801009p_si_004.cif
_cod_data_source_block kazras10
_cod_depositor_comments
;
The following automatic conversions were performed:

'_symmetry_cell_setting' value 'Monoclinic' changed to 'monoclinic'
according to the built-in table from CIF Core dictionary named
'cif_core.dic' version 2.4.1 from
2010-06-29.

'_exptl_absorpt_correction_type' value 'Empirical'
changed to 'empirical' according to the built-in table from CIF Core
dictionary named 'cif_core.dic' version 2.4.1 from 2010-06-29.

Automatic conversion script
Id: cif_fix_values 1715 2011-07-08 13:25:40Z adriana 
;
_cod_original_sg_symbol_H-M P2(1)/n
_cod_database_code 4063538

loop_
_symmetry_equiv_pos_as_xyz
'x, y, z'
'-x+1/2, y+1/2, -z+1/2'
'-x, -y, -z'
'x-1/2, -y-1/2, z-1/2'

loop_
_atom_site_label
_atom_site_type_symbol
_atom_site_fract_x
_atom_site_fract_y
_atom_site_fract_z
_atom_site_U_iso_or_equiv
_atom_site_adp_type
_atom_site_occupancy
_atom_site_symmetry_multiplicity
_atom_site_calc_flag
_atom_site_refinement_flags
_atom_site_disorder_assembly
_atom_site_disorder_group
Zr Zr 0.594129(12) 0.167981(6) 0.217935(7) 0.01673(4) Uani 1 1 d . . .
P P 0.69579(4) 0.203463(17) 0.07815(2) 0.01925(6) Uani 1 1 d . . .
N N 0.59944(12) 0.05479(6) 0.24397(7) 0.02015(19) Uani 1 1 d . . .
C11 C 0.86994(15) 0.18477(8) 0.30384(9) 0.0271(3) Uani 1 1 d . . .
H11A H 0.9433 0.1587 0.2833 0.033 Uiso 1 1 calc R . .
C12 C 0.79697(17) 0.15944(8) 0.36521(9) 0.0284(3) Uani 1 1 d . . .
H12A H 0.8149 0.1137 0.3949 0.034 Uiso 1 1 calc R . .
C13 C 0.69257(18) 0.21363(9) 0.37512(9) 0.0323(3) Uani 1 1 d . . .
H13A H 0.6253 0.2100 0.4109 0.039 Uiso 1 1 calc R . .
C14 C 0.70568(18) 0.27442(8) 0.32224(9) 0.0325(3) Uani 1 1 d . . .
H14A H 0.6507 0.3193 0.3176 0.039 Uiso 1 1 calc R . .
C15 C 0.81382(16) 0.25677(8) 0.27811(9) 0.0294(3) Uani 1 1 d . . .
H15A H 0.8445 0.2875 0.2379 0.035 Uiso 1 1 calc R . .
C21 C 0.33316(15) 0.15784(8) 0.10592(10) 0.0290(3) Uani 1 1 d . . .
H21A H 0.3233 0.1268 0.0569 0.035 Uiso 1 1 calc R . .
C22 C 0.31227(16) 0.13684(8) 0.18647(11) 0.0323(3) Uani 1 1 d . . .
H22A H 0.2837 0.0894 0.2011 0.039 Uiso 1 1 calc R . .
C23 C 0.34129(17) 0.19871(9) 0.24163(10) 0.0327(3) Uani 1 1 d . . .
H23A H 0.3378 0.2000 0.3005 0.039 Uiso 1 1 calc R . .
C24 C 0.37642(16) 0.25821(8) 0.19440(10) 0.0295(3) Uani 1 1 d . . .
H24A H 0.3995 0.3068 0.2156 0.035 Uiso 1 1 calc R . .
C25 C 0.37135(15) 0.23317(8) 0.11052(9) 0.0271(3) Uani 1 1 d . . .
H25A H 0.3903 0.2618 0.0649 0.032 Uiso 1 1 calc R . .
C30 C 0.63039(14) 0.05039(6) 0.16213(8) 0.0198(2) Uani 1 1 d . . .
H30A H 0.5396 0.0339 0.1147 0.024 Uiso 1 1 calc R . .
C31 C 0.77291(14) 0.01429(6) 0.15733(8) 0.0197(2) Uani 1 1 d . . .
C32 C 0.78634(15) -0.01488(7) 0.07840(8) 0.0226(2) Uani 1 1 d . . .
H32A H 0.7015 -0.0122 0.0280 0.027 Uiso 1 1 calc R . .
C33 C 0.92072(16) -0.04760(7) 0.07218(9) 0.0272(3) Uani 1 1 d . . .
H33A H 0.9268 -0.0663 0.0177 0.033 Uiso 1 1 calc R . .
C34 C 1.04603(16) -0.05309(8) 0.14486(10) 0.0306(3) Uani 1 1 d . . .
H34A H 1.1383 -0.0750 0.1405 0.037 Uiso 1 1 calc R . .
C35 C 1.03444(16) -0.02607(8) 0.22412(10) 0.0292(3) Uani 1 1 d . . .
H35A H 1.1191 -0.0300 0.2745 0.035 Uiso 1 1 calc R . .
C36 C 0.90034(15) 0.00666(7) 0.23040(8) 0.0244(2) Uani 1 1 d . . .
H36A H 0.8946 0.0243 0.2854 0.029 Uiso 1 1 calc R . .
C41 C 0.53236(13) -0.00026(6) 0.27873(8) 0.0191(2) Uani 1 1 d . . .
C42 C 0.49724(15) -0.06942(7) 0.23871(9) 0.0233(2) Uani 1 1 d . . .
H42A H 0.5190 -0.0789 0.1849 0.028 Uiso 1 1 calc R . .
C43 C 0.43116(15) -0.12397(7) 0.27706(9) 0.0273(3) Uani 1 1 d . . .
H43A H 0.4050 -0.1697 0.2481 0.033 Uiso 1 1 calc R . .
C44 C 0.40270(16) -0.11279(8) 0.35692(9) 0.0280(3) Uani 1 1 d . . .
H44A H 0.3612 -0.1510 0.3838 0.034 Uiso 1 1 calc R . .
C45 C 0.43599(15) -0.04483(8) 0.39678(9) 0.0264(2) Uani 1 1 d . . .
H45A H 0.4164 -0.0365 0.4514 0.032 Uiso 1 1 calc R . .
C46 C 0.49741(14) 0.01116(7) 0.35822(8) 0.0223(2) Uani 1 1 d . . .
H46A H 0.5161 0.0578 0.3858 0.027 Uiso 1 1 calc R . .
C51 C 0.68875(14) 0.29860(7) 0.03956(8) 0.0216(2) Uani 1 1 d . . .
C52 C 0.64713(16) 0.35608(7) 0.08616(9) 0.0258(2) Uani 1 1 d . . .
H52A H 0.6241 0.3461 0.1395 0.031 Uiso 1 1 calc R . .
C53 C 0.63906(18) 0.42770(8) 0.05514(10) 0.0307(3) Uani 1 1 d . . .
H53A H 0.6111 0.4664 0.0876 0.037 Uiso 1 1 calc R . .
C54 C 0.67153(17) 0.44307(8) -0.02270(10) 0.0306(3) Uani 1 1 d . . .
H54A H 0.6645 0.4920 -0.0440 0.037 Uiso 1 1 calc R . .
C55 C 0.71412(17) 0.38701(8) -0.06934(9) 0.0289(3) Uani 1 1 d . . .
H55A H 0.7370 0.3974 -0.1226 0.035 Uiso 1 1 calc R . .
C56 C 0.72355(16) 0.31535(8) -0.03825(9) 0.0259(2) Uani 1 1 d . . .
H56A H 0.7541 0.2772 -0.0703 0.031 Uiso 1 1 calc R . .
C57 C 0.89534(16) 0.17928(8) 0.08943(10) 0.0269(3) Uani 1 1 d . . .
H57A H 0.9176 0.1859 0.0333 0.040 Uiso 1 1 calc R . .
H57B H 0.9128 0.1279 0.1078 0.040 Uiso 1 1 calc R . .
H57C H 0.9624 0.2111 0.1333 0.040 Uiso 1 1 calc R . .
C58 C 0.59335(17) 0.15631(7) -0.02192(8) 0.0267(3) Uani 1 1 d . . .
H58A H 0.6479 0.1633 -0.0663 0.040 Uiso 1 1 calc R . .
H58B H 0.4900 0.1766 -0.0431 0.040 Uiso 1 1 calc R . .
H58C H 0.5872 0.1037 -0.0101 0.040 Uiso 1 1 calc R . .

loop_
_atom_site_aniso_label
_atom_site_aniso_U_11
_atom_site_aniso_U_22
_atom_site_aniso_U_33
_atom_site_aniso_U_23
_atom_site_aniso_U_13
_atom_site_aniso_U_12
Zr 0.01874(6) 0.01690(6) 0.01370(5) -0.00141(4) 0.00309(4) 0.00122(4)
P 0.02183(14) 0.01973(14) 0.01582(13) -0.00090(10) 0.00463(10) 0.00101(10)
N 0.0244(5) 0.0184(4) 0.0186(4) -0.0013(3) 0.0074(4) 0.0008(4)
C11 0.0230(6) 0.0301(6) 0.0234(6) -0.0015(5) -0.0016(5) -0.0001(5)
C12 0.0318(7) 0.0299(6) 0.0176(5) -0.0005(5) -0.0026(5) 0.0006(5)
C13 0.0369(7) 0.0390(8) 0.0183(6) -0.0087(5) 0.0034(5) 0.0004(6)
C14 0.0362(7) 0.0257(6) 0.0276(6) -0.0103(5) -0.0040(5) 0.0015(5)
C15 0.0302(7) 0.0256(6) 0.0256(6) -0.0010(5) -0.0035(5) -0.0075(5)
C21 0.0197(6) 0.0341(7) 0.0289(6) -0.0084(5) 0.0000(5) 0.0041(5)
C22 0.0196(6) 0.0300(7) 0.0465(8) 0.0058(6) 0.0080(5) 0.0012(5)
C23 0.0267(6) 0.0469(8) 0.0272(7) 0.0020(6) 0.0117(5) 0.0095(6)
C24 0.0268(6) 0.0260(6) 0.0331(7) -0.0049(5) 0.0042(5) 0.0092(5)
C25 0.0215(6) 0.0332(7) 0.0244(6) 0.0053(5) 0.0027(5) 0.0064(5)
C30 0.0223(5) 0.0192(5) 0.0174(5) -0.0014(4) 0.0046(4) 0.0024(4)
C31 0.0231(5) 0.0163(5) 0.0197(5) -0.0001(4) 0.0061(4) 0.0012(4)
C32 0.0251(6) 0.0212(5) 0.0215(5) -0.0028(4) 0.0065(4) 0.0016(4)
C33 0.0285(6) 0.0256(6) 0.0307(6) -0.0055(5) 0.0134(5) 0.0012(5)
C34 0.0232(6) 0.0274(6) 0.0422(8) -0.0031(6) 0.0107(5) 0.0036(5)
C35 0.0247(6) 0.0262(6) 0.0326(7) 0.0009(5) 0.0013(5) 0.0042(5)
C36 0.0274(6) 0.0229(6) 0.0210(5) 0.0007(4) 0.0037(5) 0.0042(5)
C41 0.0173(5) 0.0191(5) 0.0196(5) 0.0000(4) 0.0029(4) 0.0018(4)
C42 0.0233(6) 0.0211(5) 0.0245(6) -0.0030(4) 0.0049(4) 0.0002(4)
C43 0.0249(6) 0.0203(5) 0.0341(7) -0.0020(5) 0.0039(5) -0.0022(4)
C44 0.0242(6) 0.0260(6) 0.0320(7) 0.0052(5) 0.0045(5) -0.0046(5)
C45 0.0240(6) 0.0318(6) 0.0233(6) 0.0025(5) 0.0065(5) -0.0022(5)
C46 0.0234(6) 0.0231(5) 0.0203(5) -0.0006(4) 0.0057(4) -0.0013(4)
C51 0.0231(5) 0.0225(5) 0.0182(5) 0.0003(4) 0.0040(4) 0.0001(4)
C52 0.0312(6) 0.0237(6) 0.0224(6) -0.0009(5) 0.0073(5) 0.0016(5)
C53 0.0363(7) 0.0235(6) 0.0314(7) -0.0021(5) 0.0081(6) 0.0014(5)
C54 0.0315(7) 0.0240(6) 0.0341(7) 0.0049(5) 0.0053(5) -0.0033(5)
C55 0.0305(7) 0.0301(7) 0.0261(6) 0.0051(5) 0.0078(5) -0.0053(5)
C56 0.0294(6) 0.0267(6) 0.0223(6) 0.0000(5) 0.0084(5) -0.0015(5)
C57 0.0251(6) 0.0271(6) 0.0305(7) 0.0022(5) 0.0110(5) 0.0026(5)
C58 0.0359(7) 0.0257(6) 0.0171(5) -0.0032(4) 0.0053(5) -0.0024(5)

loop_
_atom_type_symbol
_atom_type_description
_atom_type_scat_dispersion_real
_atom_type_scat_dispersion_imag
_atom_type_scat_source
C C 0.0033 0.0016 'International Tables Vol C Tables 4.2.6.8 and 6.1.1.4'
H H 0.0000 0.0000 'International Tables Vol C Tables 4.2.6.8 and 6.1.1.4'
N N 0.0061 0.0033 'International Tables Vol C Tables 4.2.6.8 and 6.1.1.4'
P P 0.1023 0.0942 'International Tables Vol C Tables 4.2.6.8 and 6.1.1.4'
Zr Zr -2.9673 0.5597 'International Tables Vol C Tables 4.2.6.8 and 6.1.1.4'

loop_
_geom_angle_atom_site_label_1
_geom_angle_atom_site_label_2
_geom_angle_atom_site_label_3
_geom_angle
_geom_angle_site_symmetry_1
_geom_angle_site_symmetry_3
_geom_angle_publ_flag
N Zr C30 36.16(4) . . ?
N Zr C23 99.26(5) . . ?
C30 Zr C23 119.24(5) . . ?
N Zr C24 129.97(5) . . ?
C30 Zr C24 135.75(4) . . ?
C23 Zr C24 32.53(5) . . ?
N Zr C11 92.67(4) . . ?
C30 Zr C11 95.25(4) . . ?
C23 Zr C11 135.30(5) . . ?
C24 Zr C11 128.69(5) . . ?
N Zr C22 77.68(4) . . ?
C30 Zr C22 87.90(5) . . ?
C23 Zr C22 32.45(5) . . ?
C24 Zr C22 53.53(5) . . ?
C11 Zr C22 158.98(5) . . ?
N Zr C15 125.18(4) . . ?
C30 Zr C15 122.46(5) . . ?
C23 Zr C15 117.53(5) . . ?
C24 Zr C15 98.42(5) . . ?
C11 Zr C15 32.65(5) . . ?
C22 Zr C15 149.60(5) . . ?
N Zr C21 91.92(4) . . ?
C30 Zr C21 82.64(4) . . ?
C23 Zr C21 53.44(5) . . ?
C24 Zr C21 53.27(5) . . ?
C11 Zr C21 168.99(5) . . ?
C22 Zr C21 32.01(5) . . ?
C15 Zr C21 142.37(5) . . ?
N Zr C13 98.16(5) . . ?
C30 Zr C13 127.82(5) . . ?
C23 Zr C13 82.25(5) . . ?
C24 Zr C13 88.92(5) . . ?
C11 Zr C13 53.36(5) . . ?
C22 Zr C13 109.01(5) . . ?
C15 Zr C13 53.04(5) . . ?
C21 Zr C13 135.62(5) . . ?
N Zr C12 77.73(4) . . ?
C30 Zr C12 98.60(4) . . ?
C23 Zr C12 109.56(5) . . ?
C24 Zr C12 120.90(5) . . ?
C11 Zr C12 32.11(5) . . ?
C22 Zr C12 126.87(5) . . ?
C15 Zr C12 53.16(5) . . ?
C21 Zr C12 158.87(5) . . ?
C13 Zr C12 31.98(5) . . ?
N Zr C14 128.87(4) . . ?
C30 Zr C14 148.19(4) . . ?
C23 Zr C14 87.03(5) . . ?
C24 Zr C14 76.04(5) . . ?
C11 Zr C14 53.33(5) . . ?
C22 Zr C14 119.45(5) . . ?
C15 Zr C14 31.73(5) . . ?
C21 Zr C14 129.13(5) . . ?
C13 Zr C14 32.06(5) . . ?
C12 Zr C14 52.89(5) . . ?
N Zr P 113.63(3) . . ?
C30 Zr P 77.97(3) . . ?
C23 Zr P 127.55(4) . . ?
C24 Zr P 99.00(4) . . ?
C11 Zr P 84.39(3) . . ?
C22 Zr P 116.55(4) . . ?
C15 Zr P 75.37(4) . . ?
C21 Zr P 84.60(4) . . ?
C13 Zr P 128.40(4) . . ?
C12 Zr P 116.38(4) . . ?
C14 Zr P 100.89(4) . . ?
C58 P C57 103.01(7) . . ?
C58 P C51 100.85(6) . . ?
C57 P C51 101.60(6) . . ?
C58 P Zr 113.49(5) . . ?
C57 P Zr 114.70(5) . . ?
C51 P Zr 120.78(4) . . ?
C41 N C30 124.03(10) . . ?
C41 N Zr 144.10(8) . . ?
C30 N Zr 82.65(7) . . ?
C12 C11 C15 107.52(13) . . ?
C12 C11 Zr 75.32(8) . . ?
C15 C11 Zr 74.42(8) . . ?
C12 C11 H11A 126.2 . . ?
C15 C11 H11A 126.2 . . ?
Zr C11 H11A 116.2 . . ?
C11 C12 C13 108.28(13) . . ?
C11 C12 Zr 72.57(7) . . ?
C13 C12 Zr 73.94(8) . . ?
C11 C12 H12A 125.9 . . ?
C13 C12 H12A 125.9 . . ?
Zr C12 H12A 119.5 . . ?
C12 C13 C14 107.94(14) . . ?
C12 C13 Zr 74.09(7) . . ?
C14 C13 Zr 74.55(8) . . ?
C12 C13 H13A 126.0 . . ?
C14 C13 H13A 126.0 . . ?
Zr C13 H13A 117.4 . . ?
C15 C14 C13 107.99(13) . . ?
C15 C14 Zr 73.01(8) . . ?
C13 C14 Zr 73.39(8) . . ?
C15 C14 H14A 126.0 . . ?
C13 C14 H14A 126.0 . . ?
Zr C14 H14A 119.5 . . ?
C14 C15 C11 108.21(13) . . ?
C14 C15 Zr 75.26(8) . . ?
C11 C15 Zr 72.92(7) . . ?
C14 C15 H15A 125.9 . . ?
C11 C15 H15A 125.9 . . ?
Zr C15 H15A 117.9 . . ?
C22 C21 C25 108.12(13) . . ?
C22 C21 Zr 73.47(8) . . ?
C25 C21 Zr 74.06(8) . . ?
C22 C21 H21A 125.9 . . ?
C25 C21 H21A 125.9 . . ?
Zr C21 H21A 118.5 . . ?
C21 C22 C23 107.78(13) . . ?
C21 C22 Zr 74.52(8) . . ?
C23 C22 Zr 72.21(8) . . ?
C21 C22 H22A 126.1 . . ?
C23 C22 H22A 126.1 . . ?
Zr C22 H22A 119.1 . . ?
C24 C23 C22 108.14(13) . . ?
C24 C23 Zr 74.59(8) . . ?
C22 C23 Zr 75.35(8) . . ?
C24 C23 H23A 125.9 . . ?
C22 C23 H23A 125.9 . . ?
Zr C23 H23A 116.2 . . ?
C25 C24 C23 108.04(13) . . ?
C25 C24 Zr 75.30(7) . . ?
C23 C24 Zr 72.88(8) . . ?
C25 C24 H24A 126.0 . . ?
C23 C24 H24A 126.0 . . ?
Zr C24 H24A 117.8 . . ?
C24 C25 C21 107.90(13) . . ?
C24 C25 H25A 126.0 . . ?
C21 C25 H25A 126.0 . . ?
N C30 C31 118.55(10) . . ?
N C30 Zr 61.19(6) . . ?
C31 C30 Zr 129.52(8) . . ?
N C30 H30A 112.4 . . ?
C31 C30 H30A 112.4 . . ?
Zr C30 H30A 112.4 . . ?
C32 C31 C36 116.72(11) . . ?
C32 C31 C30 120.85(11) . . ?
C36 C31 C30 122.43(11) . . ?
C33 C32 C31 121.66(12) . . ?
C33 C32 H32A 119.2 . . ?
C31 C32 H32A 119.2 . . ?
C34 C33 C32 120.52(13) . . ?
C34 C33 H33A 119.7 . . ?
C32 C33 H33A 119.7 . . ?
C33 C34 C35 118.90(12) . . ?
C33 C34 H34A 120.6 . . ?
C35 C34 H34A 120.6 . . ?
C36 C35 C34 120.64(13) . . ?
C36 C35 H35A 119.7 . . ?
C34 C35 H35A 119.7 . . ?
C35 C36 C31 121.54(12) . . ?
C35 C36 H36A 119.2 . . ?
C31 C36 H36A 119.2 . . ?
N C41 C46 119.75(11) . . ?
N C41 C42 122.76(11) . . ?
C46 C41 C42 117.49(11) . . ?
C43 C42 C41 120.71(12) . . ?
C43 C42 H42A 119.6 . . ?
C41 C42 H42A 119.6 . . ?
C44 C43 C42 121.08(12) . . ?
C44 C43 H43A 119.5 . . ?
C42 C43 H43A 119.5 . . ?
C43 C44 C45 118.74(12) . . ?
C43 C44 H44A 120.6 . . ?
C45 C44 H44A 120.6 . . ?
C44 C45 C46 121.05(13) . . ?
C44 C45 H45A 119.5 . . ?
C46 C45 H45A 119.5 . . ?
C45 C46 C41 120.84(12) . . ?
C45 C46 H46A 119.6 . . ?
C41 C46 H46A 119.6 . . ?
C52 C51 C56 118.19(12) . . ?
C52 C51 P 121.19(10) . . ?
C56 C51 P 120.61(10) . . ?
C53 C52 C51 120.55(13) . . ?
C53 C52 H52A 119.7 . . ?
C51 C52 H52A 119.7 . . ?
C54 C53 C52 120.44(13) . . ?
C54 C53 H53A 119.8 . . ?
C52 C53 H53A 119.8 . . ?
C55 C54 C53 119.83(13) . . ?
C55 C54 H54A 120.1 . . ?
C53 C54 H54A 120.1 . . ?
C54 C55 C56 119.97(13) . . ?
C54 C55 H55A 120.0 . . ?
C56 C55 H55A 120.0 . . ?
C55 C56 C51 121.01(13) . . ?
C55 C56 H56A 119.5 . . ?
C51 C56 H56A 119.5 . . ?
P C57 H57A 109.5 . . ?
P C57 H57B 109.5 . . ?
H57A C57 H57B 109.5 . . ?
P C57 H57C 109.5 . . ?
H57A C57 H57C 109.5 . . ?
H57B C57 H57C 109.5 . . ?
P C58 H58A 109.5 . . ?
P C58 H58B 109.5 . . ?
H58A C58 H58B 109.5 . . ?
P C58 H58C 109.5 . . ?
H58A C58 H58C 109.5 . . ?
H58B C58 H58C 109.5 . . ?

loop_
_geom_bond_atom_site_label_1
_geom_bond_atom_site_label_2
_geom_bond_distance
_geom_bond_site_symmetry_2
_geom_bond_publ_flag
Zr N 2.1001(10) . ?
Zr C30 2.3772(12) . ?
Zr C23 2.5007(14) . ?
Zr C24 2.5224(13) . ?
Zr C11 2.5252(13) . ?
Zr C22 2.5409(14) . ?
Zr C15 2.5447(13) . ?
Zr C21 2.5543(13) . ?
Zr C13 2.5583(13) . ?
Zr C12 2.5603(13) . ?
Zr C14 2.5732(13) . ?
Zr P 2.7227(3) . ?
P C58 1.8257(13) . ?
P C57 1.8309(14) . ?
P C51 1.8335(13) . ?
N C41 1.3695(15) . ?
N C30 1.4143(15) . ?
C11 C12 1.407(2) . ?
C11 C15 1.425(2) . ?
C11 H11A 0.9500 . ?
C12 C13 1.410(2) . ?
C12 H12A 0.9500 . ?
C13 C14 1.417(2) . ?
C13 H13A 0.9500 . ?
C14 C15 1.399(2) . ?
C14 H14A 0.9500 . ?
C15 H15A 0.9500 . ?
C21 C22 1.405(2) . ?
C21 C25 1.412(2) . ?
C21 H21A 0.9500 . ?
C22 C23 1.409(2) . ?
C22 H22A 0.9500 . ?
C23 C24 1.407(2) . ?
C23 H23A 0.9500 . ?
C24 C25 1.4037(19) . ?
C24 H24A 0.9500 . ?
C25 H25A 0.9500 . ?
C30 C31 1.4768(17) . ?
C30 H30A 1.0000 . ?
C31 C32 1.4044(17) . ?
C31 C36 1.4057(17) . ?
C32 C33 1.3902(18) . ?
C32 H32A 0.9500 . ?
C33 C34 1.387(2) . ?
C33 H33A 0.9500 . ?
C34 C35 1.389(2) . ?
C34 H34A 0.9500 . ?
C35 C36 1.3884(19) . ?
C35 H35A 0.9500 . ?
C36 H36A 0.9500 . ?
C41 C46 1.4078(17) . ?
C41 C42 1.4080(16) . ?
C42 C43 1.3891(19) . ?
C42 H42A 0.9500 . ?
C43 C44 1.386(2) . ?
C43 H43A 0.9500 . ?
C44 C45 1.386(2) . ?
C44 H44A 0.9500 . ?
C45 C46 1.3870(18) . ?
C45 H45A 0.9500 . ?
C46 H46A 0.9500 . ?
C51 C52 1.3967(18) . ?
C51 C56 1.3991(17) . ?
C52 C53 1.3895(19) . ?
C52 H52A 0.9500 . ?
C53 C54 1.384(2) . ?
C53 H53A 0.9500 . ?
C54 C55 1.381(2) . ?
C54 H54A 0.9500 . ?
C55 C56 1.3899(19) . ?
C55 H55A 0.9500 . ?
C56 H56A 0.9500 . ?
C57 H57A 0.9800 . ?
C57 H57B 0.9800 . ?
C57 H57C 0.9800 . ?
C58 H58A 0.9800 . ?
C58 H58B 0.9800 . ?
C58 H58C 0.9800 . ?
